data_4317066
loop_
_publ_author_name
'Yulia Sevryugina'
'Richard L. Julius'
'M. Frederick Hawthorne'

_publ_section_title
;
 Novel Approach to Aminocarboranes by Mild Amidation of Selected
 Iodo-carboranes
;
_journal_name_full 'Inorganic Chemistry'
_journal_page_first 10627
_journal_page_last 10634
_journal_paper_doi 10.1021/ic101620h
_journal_volume 49
_journal_year 2010
_chemical_formula_moiety
;
 [B10 C2 H11] (N H) (C O) (H)
;
_chemical_formula_sum 'C3 H13 B10 N O'
_chemical_formula_weight 187.24
_chemical_melting_point ?
_chemical_name_systematic
; 
 N-(1,2-Dicarba-closo-dodecaboran-9-yl)formamide
;
_space_group_IT_number 14
_symmetry_cell_setting monoclinic
_symmetry_space_group_name_Hall '-P 2ybc'
_symmetry_space_group_name_H-M 'P 1 21/c 1'
_atom_sites_solution_hydrogens difmap
_atom_sites_solution_primary direct
_atom_sites_solution_secondary difmap
_audit_creation_method SHELXL-97
_cell_angle_alpha 90.00
_cell_angle_beta 101.078(2)
_cell_angle_gamma 90.00
_cell_formula_units_Z 4
_cell_length_a 6.9793(8)
_cell_length_b 11.5363(12)
_cell_length_c 13.2557(14)
_cell_measurement_reflns_used 4268
_cell_measurement_temperature 173(2)
_cell_measurement_theta_max 27.07
_cell_measurement_theta_min 2.36
_cell_volume 1047.4(2)
_computing_cell_refinement 'SMART, SAINT'
_computing_data_collection SMART
_computing_data_reduction SAINT
_computing_molecular_graphics 'SHELXP-01 (Sheldrick, 2001)'
_computing_publication_material 'SHELXCIF-01 (Sheldrick, 2001)'
_computing_structure_refinement 'SHELXL-01 (Sheldrick, 2001)'
_computing_structure_solution 'SHELXS-01 (Sheldrick, 2001)'
_diffrn_ambient_temperature 173(2)
_diffrn_measured_fraction_theta_full 0.997
_diffrn_measured_fraction_theta_max 0.997
_diffrn_measurement_device_type 'Bruker SMART APEX CCD'
_diffrn_measurement_method '0.3 deg wide \w exposures'
_diffrn_radiation_monochromator graphite
_diffrn_radiation_source 'fine-focus sealed tube'
_diffrn_radiation_type MoK\a
_diffrn_radiation_wavelength 0.71073
_diffrn_reflns_av_R_equivalents 0.0356
_diffrn_reflns_av_sigmaI/netI 0.0362
_diffrn_reflns_limit_h_max 8
_diffrn_reflns_limit_h_min -8
_diffrn_reflns_limit_k_max 14
_diffrn_reflns_limit_k_min -14
_diffrn_reflns_limit_l_max 16
_diffrn_reflns_limit_l_min -15
_diffrn_reflns_number 8995
_diffrn_reflns_theta_full 27.13
_diffrn_reflns_theta_max 27.13
_diffrn_reflns_theta_min 2.36
_diffrn_standards_decay_% 0
_diffrn_standards_interval_count na
_diffrn_standards_interval_time na
_diffrn_standards_number 'none (area detector data)'
_exptl_absorpt_coefficient_mu 0.061
_exptl_absorpt_correction_T_max 0.9927
_exptl_absorpt_correction_T_min 0.9866
_exptl_absorpt_correction_type 'multi-scan (SADABS)'
_exptl_crystal_colour colourless
_exptl_crystal_density_diffrn 1.187
_exptl_crystal_density_meas ?
_exptl_crystal_density_method none
_exptl_crystal_description block
_exptl_crystal_F_000 384
_exptl_crystal_size_max 0.22
_exptl_crystal_size_mid 0.16
_exptl_crystal_size_min 0.12
_refine_diff_density_max 0.233
_refine_diff_density_min -0.199
_refine_diff_density_rms 0.040
_refine_ls_extinction_coef noref
_refine_ls_extinction_method none
_refine_ls_goodness_of_fit_ref 1.056
_refine_ls_hydrogen_treatment refall
_refine_ls_matrix_type full
_refine_ls_number_parameters 188
_refine_ls_number_reflns 2301
_refine_ls_number_restraints 0
_refine_ls_restrained_S_all 1.056
_refine_ls_R_factor_all 0.0664
_refine_ls_R_factor_gt 0.0422
_refine_ls_shift/su_max 0.000
_refine_ls_shift/su_mean 0.000
_refine_ls_structure_factor_coef Fsqd
_refine_ls_weighting_details 'calc w=1/[\s^2^(Fo^2^)+(0.0626P)^2^+0.1788P] where P=(Fo^2^+2Fc^2^)/3'
_refine_ls_weighting_scheme calc
_refine_ls_wR_factor_gt 0.1044
_refine_ls_wR_factor_ref 0.1181
_reflns_number_gt 1714
_reflns_number_total 2301
_reflns_threshold_expression >2sigma(I)
_cod_data_source_file ic101620h_si_002_06.cif
_cod_data_source_block o-[B10C2H11]-9-NHCO(H)_(12d)
_cod_depositor_comments
;
The following automatic conversions were performed:

'_chemical_melting_point' value 'not measured' was changed to '?' -
the value is undefined or not given.

Automatic conversion script
Id: cif_fix_values 1569 2011-02-09 13:29:24Z adriana 

The following automatic conversions were performed:

'_exptl_crystal_density_meas' value 'not measured' was changed to '?'
- the value is perceived as not measured.

Automatic conversion script
Id: cif_fix_values 3008 2015-01-20 13:52:24Z robertas 
;
_cod_database_code 4317066

loop_
_symmetry_equiv_pos_as_xyz
'x, y, z'
'-x, y+1/2, -z+1/2'
'-x, -y, -z'
'x, -y-1/2, z-1/2'

loop_
_atom_site_label
_atom_site_type_symbol
_atom_site_fract_x
_atom_site_fract_y
_atom_site_fract_z
_atom_site_U_iso_or_equiv
_atom_site_adp_type
_atom_site_occupancy
_atom_site_symmetry_multiplicity
_atom_site_calc_flag
_atom_site_refinement_flags
_atom_site_disorder_assembly
_atom_site_disorder_group
N1 N 0.04235(17) 0.34733(10) 0.05308(9) 0.0225(3) Uani 1 1 d . . .
H4 H 0.097(3) 0.4164(17) 0.0564(14) 0.045(5) Uiso 1 1 d . . .
O1 O -0.21811(16) 0.41745(9) -0.06094(9) 0.0401(3) Uani 1 1 d . . .
C1 C 0.4733(2) 0.19330(12) 0.25958(11) 0.0247(3) Uani 1 1 d . . .
H1 H 0.603(2) 0.2097(14) 0.3063(13) 0.036(4) Uiso 1 1 d . . .
C2 C 0.3990(2) 0.05978(12) 0.26304(11) 0.0252(3) Uani 1 1 d . . .
H2 H 0.487(2) 0.0120(15) 0.3106(12) 0.034(4) Uiso 1 1 d . . .
C3 C -0.1310(2) 0.33904(13) -0.00763(12) 0.0320(4) Uani 1 1 d . . .
H3 H -0.191(3) 0.2612(16) -0.0060(14) 0.049(5) Uiso 1 1 d . . .
B3 B 0.2846(3) 0.16336(14) 0.32230(13) 0.0266(4) Uani 1 1 d . . .
H3B H 0.317(2) 0.1660(13) 0.4052(13) 0.033(4) Uiso 1 1 d . . .
B4 B 0.2843(2) 0.28719(13) 0.24230(12) 0.0215(3) Uani 1 1 d . . .
H4B H 0.302(2) 0.3717(13) 0.2779(12) 0.029(4) Uiso 1 1 d . . .
B5 B 0.4093(2) 0.25063(13) 0.14078(12) 0.0223(3) Uani 1 1 d . . .
H5B H 0.509(2) 0.3137(13) 0.1160(11) 0.028(4) Uiso 1 1 d . . .
B6 B 0.4878(2) 0.10403(14) 0.15715(13) 0.0258(4) Uani 1 1 d . . .
H6B H 0.632(2) 0.0749(13) 0.1496(11) 0.028(4) Uiso 1 1 d . . .
B7 B 0.1519(3) 0.05208(14) 0.24726(13) 0.0259(4) Uani 1 1 d . . .
H7B H 0.092(2) -0.0157(15) 0.2864(13) 0.035(4) Uiso 1 1 d . . .
B8 B 0.0743(2) 0.19817(14) 0.23144(13) 0.0238(4) Uani 1 1 d . . .
H8B H -0.061(2) 0.2320(14) 0.2551(12) 0.035(4) Uiso 1 1 d . . .
B9 B 0.1497(2) 0.25325(13) 0.11759(11) 0.0193(3) Uani 1 1 d . . .
B10 B 0.2775(2) 0.13806(13) 0.06593(12) 0.0229(3) Uani 1 1 d . . .
H10B H 0.274(2) 0.1280(13) -0.0166(13) 0.034(4) Uiso 1 1 d . . .
B11 B 0.2770(2) 0.01558(13) 0.14636(13) 0.0246(4) Uani 1 1 d . . .
H11B H 0.288(2) -0.0755(14) 0.1252(12) 0.035(4) Uiso 1 1 d . . .
B12 B 0.0684(2) 0.10692(13) 0.12106(13) 0.0230(3) Uani 1 1 d . . .
H12B H -0.071(2) 0.0758(13) 0.0732(12) 0.027(4) Uiso 1 1 d . . .

loop_
_atom_site_aniso_label
_atom_site_aniso_U_11
_atom_site_aniso_U_22
_atom_site_aniso_U_33
_atom_site_aniso_U_23
_atom_site_aniso_U_13
_atom_site_aniso_U_12
N1 0.0231(6) 0.0182(6) 0.0236(6) -0.0005(5) -0.0017(5) 0.0002(5)
O1 0.0353(7) 0.0306(6) 0.0450(7) 0.0098(5) -0.0162(5) -0.0003(5)
C1 0.0243(8) 0.0217(7) 0.0256(8) 0.0006(6) -0.0016(6) -0.0004(6)
C2 0.0296(8) 0.0195(7) 0.0245(8) 0.0028(6) 0.0002(6) 0.0027(6)
C3 0.0318(8) 0.0250(7) 0.0342(9) 0.0013(7) -0.0061(7) -0.0017(6)
B3 0.0349(9) 0.0235(8) 0.0214(9) 0.0003(7) 0.0052(7) 0.0014(7)
B4 0.0240(8) 0.0186(7) 0.0205(8) -0.0014(6) 0.0010(6) 0.0006(6)
B5 0.0217(8) 0.0205(7) 0.0240(8) 0.0018(6) 0.0028(6) -0.0001(6)
B6 0.0255(9) 0.0217(8) 0.0304(9) 0.0012(7) 0.0062(7) 0.0032(6)
B7 0.0306(9) 0.0205(8) 0.0271(9) 0.0020(7) 0.0068(7) -0.0031(7)
B8 0.0241(8) 0.0227(8) 0.0253(8) 0.0004(6) 0.0069(7) 0.0001(6)
B9 0.0197(8) 0.0174(7) 0.0201(8) -0.0015(6) 0.0020(6) -0.0005(6)
B10 0.0287(8) 0.0191(7) 0.0211(8) -0.0013(6) 0.0047(6) 0.0015(6)
B11 0.0310(9) 0.0169(7) 0.0250(9) -0.0009(6) 0.0029(7) 0.0002(6)
B12 0.0232(8) 0.0196(7) 0.0247(8) -0.0014(6) 0.0013(7) -0.0030(6)

loop_
_atom_type_symbol
_atom_type_description
_atom_type_scat_dispersion_real
_atom_type_scat_dispersion_imag
_atom_type_scat_source
C C 0.0033 0.0016 'International Tables Vol C Tables 4.2.6.8 and 6.1.1.4'
H H 0.0000 0.0000 'International Tables Vol C Tables 4.2.6.8 and 6.1.1.4'
B B 0.0013 0.0007 'International Tables Vol C Tables 4.2.6.8 and 6.1.1.4'
O O 0.0106 0.0060 'International Tables Vol C Tables 4.2.6.8 and 6.1.1.4'
N N 0.0061 0.0033 'International Tables Vol C Tables 4.2.6.8 and 6.1.1.4'

loop_
_geom_angle_atom_site_label_1
_geom_angle_atom_site_label_2
_geom_angle_atom_site_label_3
_geom_angle
_geom_angle_site_symmetry_1
_geom_angle_site_symmetry_3
_geom_angle_publ_flag
C3 N1 B9 126.64(13) . . y
C3 N1 H4 115.6(12) . . n
B9 N1 H4 117.7(12) . . n
C2 C1 B5 111.62(11) . . y
C2 C1 B4 111.46(11) . . y
B5 C1 B4 64.01(9) . . y
C2 C1 B3 61.28(9) . . y
B5 C1 B3 116.05(12) . . y
B4 C1 B3 62.88(9) . . y
C2 C1 B6 61.57(9) . . y
B5 C1 B6 62.86(9) . . y
B4 C1 B6 116.05(11) . . y
B3 C1 B6 115.25(11) . . y
C2 C1 H1 114.3(9) . . n
B5 C1 H1 123.0(10) . . n
B4 C1 H1 123.1(10) . . n
B3 C1 H1 114.7(10) . . n
B6 C1 H1 114.5(10) . . n
C1 C2 B11 111.45(11) . . y
C1 C2 B7 111.54(11) . . y
B11 C2 B7 63.36(10) . . y
C1 C2 B3 62.05(9) . . y
B11 C2 B3 115.62(12) . . y
B7 C2 B3 62.65(10) . . y
C1 C2 B6 61.90(9) . . y
B11 C2 B6 62.63(10) . . y
B7 C2 B6 115.58(12) . . y
B3 C2 B6 116.19(11) . . y
C1 C2 H2 113.1(10) . . n
B11 C2 H2 124.8(10) . . n
B7 C2 H2 123.8(9) . . n
B3 C2 H2 113.3(10) . . n
B6 C2 H2 114.7(9) . . n
O1 C3 N1 126.04(14) . . y
O1 C3 H3 120.9(10) . . n
N1 C3 H3 113.0(10) . . n
C2 B3 C1 56.66(8) . . y
C2 B3 B8 104.32(12) . . y
C1 B3 B8 103.83(11) . . y
C2 B3 B7 58.39(9) . . y
C1 B3 B7 103.89(11) . . y
B8 B3 B7 60.21(9) . . y
C2 B3 B4 103.56(11) . . y
C1 B3 B4 57.62(9) . . y
B8 B3 B4 60.18(9) . . y
B7 B3 B4 107.85(12) . . y
C2 B3 H3B 117.6(8) . . n
C1 B3 H3B 117.1(8) . . n
B8 B3 H3B 132.5(8) . . n
B7 B3 H3B 125.2(8) . . n
B4 B3 H3B 124.1(8) . . n
C1 B4 B8 104.58(11) . . y
C1 B4 B3 59.50(9) . . y
B8 B4 B3 59.30(9) . . y
C1 B4 B9 104.13(10) . . y
B8 B4 B9 61.10(9) . . y
B3 B4 B9 108.46(11) . . y
C1 B4 B5 57.97(9) . . y
B8 B4 B5 108.51(11) . . y
B3 B4 B5 108.31(11) . . y
B9 B4 B5 59.77(9) . . y
C1 B4 H4B 119.9(8) . . n
B8 B4 H4B 125.7(8) . . n
B3 B4 H4B 118.6(8) . . n
B9 B4 H4B 126.9(8) . . n
B5 B4 H4B 120.6(9) . . n
C1 B5 B6 59.54(9) . . y
C1 B5 B9 104.26(11) . . y
B6 B5 B9 108.47(11) . . y
C1 B5 B10 104.49(11) . . y
B6 B5 B10 59.20(9) . . y
B9 B5 B10 61.04(9) . . y
C1 B5 B4 58.02(9) . . y
B6 B5 B4 108.40(11) . . y
B9 B5 B4 59.89(9) . . y
B10 B5 B4 108.48(11) . . y
C1 B5 H5B 117.9(8) . . n
B6 B5 H5B 117.8(8) . . n
B9 B5 H5B 128.3(8) . . n
B10 B5 H5B 127.3(8) . . n
B4 B5 H5B 119.8(8) . . n
C2 B6 C1 56.53(9) . . y
C2 B6 B10 104.14(12) . . y
C1 B6 B10 103.97(11) . . y
C2 B6 B11 58.06(9) . . y
C1 B6 B11 103.56(11) . . y
B10 B6 B11 60.19(9) . . y
C2 B6 B5 103.39(11) . . y
C1 B6 B5 57.61(9) . . y
B10 B6 B5 60.44(9) . . y
B11 B6 B5 107.83(11) . . y
C2 B6 H6B 118.0(8) . . n
C1 B6 H6B 117.0(8) . . n
B10 B6 H6B 132.3(8) . . n
B11 B6 H6B 125.8(8) . . n
B5 B6 H6B 123.6(8) . . n
C2 B7 B8 104.18(11) . . y
C2 B7 B3 58.96(9) . . y
B8 B7 B3 59.47(9) . . y
C2 B7 B12 103.79(12) . . y
B8 B7 B12 60.83(9) . . y
B3 B7 B12 108.15(11) . . y
C2 B7 B11 58.19(9) . . y
B8 B7 B11 108.59(11) . . y
B3 B7 B11 108.28(12) . . y
B12 B7 B11 59.83(9) . . y
C2 B7 H7B 117.5(9) . . n
B8 B7 H7B 128.0(9) . . n
B3 B7 H7B 118.0(9) . . n
B12 B7 H7B 129.0(9) . . n
B11 B7 H7B 119.0(9) . . n
B3 B8 B7 60.32(9) . . y
B3 B8 B4 60.52(9) . . y
B7 B8 B4 108.20(11) . . y
B3 B8 B12 108.03(11) . . y
B7 B8 B12 59.81(9) . . y
B4 B8 B12 107.12(11) . . y
B3 B8 B9 108.29(11) . . y
B7 B8 B9 107.58(11) . . y
B4 B8 B9 59.67(9) . . y
B12 B8 B9 59.36(9) . . y
B3 B8 H8B 121.6(8) . . n
B7 B8 H8B 123.7(8) . . n
B4 B8 H8B 120.1(8) . . n
B12 B8 H8B 123.0(8) . . n
B9 B8 H8B 120.5(8) . . n
N1 B9 B5 119.61(12) . . y
N1 B9 B4 119.31(11) . . y
B5 B9 B4 60.33(9) . . y
N1 B9 B12 125.18(12) . . y
B5 B9 B12 107.32(10) . . y
B4 B9 B12 107.32(11) . . y
N1 B9 B8 122.69(12) . . y
B5 B9 B8 107.48(10) . . y
B4 B9 B8 59.23(9) . . y
B12 B9 B8 60.04(9) . . y
N1 B9 B10 123.23(12) . . y
B5 B9 B10 59.50(9) . . y
B4 B9 B10 107.61(11) . . y
B12 B9 B10 59.77(9) . . y
B8 B9 B10 107.59(11) . . y
B6 B10 B11 60.36(9) . . y
B6 B10 B5 60.36(9) . . y
B11 B10 B5 107.90(11) . . y
B6 B10 B12 108.23(11) . . y
B11 B10 B12 59.84(9) . . y
B5 B10 B12 107.07(11) . . y
B6 B10 B9 108.13(11) . . y
B11 B10 B9 107.48(11) . . y
B5 B10 B9 59.46(9) . . y
B12 B10 B9 59.48(9) . . y
B6 B10 H10B 121.2(8) . . n
B11 B10 H10B 121.0(8) . . n
B5 B10 H10B 122.9(8) . . n
B12 B10 H10B 121.6(8) . . n
B9 B10 H10B 122.6(8) . . n
C2 B11 B10 104.52(11) . . y
C2 B11 B6 59.31(9) . . y
B10 B11 B6 59.45(9) . . y
C2 B11 B12 104.12(11) . . y
B10 B11 B12 60.61(9) . . y
B6 B11 B12 108.12(11) . . y
C2 B11 B7 58.45(9) . . y
B10 B11 B7 108.75(11) . . y
B6 B11 B7 108.78(11) . . y
B12 B11 B7 59.98(9) . . y
C2 B11 H11B 118.3(9) . . n
B10 B11 H11B 127.1(9) . . n
B6 B11 H11B 118.2(9) . . n
B12 B11 H11B 128.2(9) . . n
B7 B11 H11B 119.3(9) . . n
B11 B12 B7 60.19(9) . . y
B11 B12 B9 108.25(11) . . y
B7 B12 B9 108.21(11) . . y
B11 B12 B10 59.55(9) . . y
B7 B12 B10 108.07(11) . . y
B9 B12 B10 60.75(9) . . y
B11 B12 B8 107.72(11) . . y
B7 B12 B8 59.36(9) . . y
B9 B12 B8 60.59(9) . . y
B10 B12 B8 108.80(11) . . y
B11 B12 H12B 120.7(8) . . n
B7 B12 H12B 120.9(8) . . n
B9 B12 H12B 122.5(8) . . n
B10 B12 H12B 121.5(8) . . n
B8 B12 H12B 122.3(8) . . n

loop_
_geom_bond_atom_site_label_1
_geom_bond_atom_site_label_2
_geom_bond_distance
_geom_bond_site_symmetry_2
_geom_bond_publ_flag
N1 C3 1.3216(18) . y
N1 B9 1.4914(18) . y
N1 H4 0.881(19) . n
O1 C3 1.2337(18) . y
C1 C2 1.6287(19) . y
C1 B5 1.687(2) . y
C1 B4 1.688(2) . y
C1 B3 1.722(2) . y
C1 B6 1.722(2) . y
C1 H1 1.010(17) . n
C2 B11 1.695(2) . y
C2 B7 1.699(2) . y
C2 B3 1.710(2) . y
C2 B6 1.717(2) . y
C2 H2 0.965(17) . n
C3 H3 0.992(19) . n
B3 B8 1.757(2) . y
B3 B7 1.772(2) . y
B3 B4 1.779(2) . y
B3 H3B 1.079(16) . n
B4 B8 1.773(2) . y
B4 B9 1.781(2) . y
B4 B5 1.789(2) . y
B4 H4B 1.080(16) . n
B5 B6 1.778(2) . y
B5 B9 1.779(2) . y
B5 B10 1.779(2) . y
B5 H5B 1.101(16) . n
B6 B10 1.757(2) . y
B6 B11 1.773(2) . y
B6 H6B 1.086(16) . n
B7 B8 1.770(2) . y
B7 B12 1.779(2) . y
B7 B11 1.782(2) . y
B7 H7B 1.067(17) . n
B8 B12 1.797(2) . y
B8 B9 1.807(2) . y
B8 H8B 1.118(16) . n
B9 B12 1.784(2) . y
B9 B10 1.807(2) . y
B10 B11 1.771(2) . y
B10 B12 1.789(2) . y
B10 H10B 1.096(17) . n
B11 B12 1.776(2) . y
B11 H11B 1.095(16) . n
B12 H12B 1.114(15) . n

loop_
_geom_torsion_atom_site_label_1
_geom_torsion_atom_site_label_2
_geom_torsion_atom_site_label_3
_geom_torsion_atom_site_label_4
_geom_torsion
_geom_torsion_site_symmetry_1
_geom_torsion_site_symmetry_2
_geom_torsion_site_symmetry_3
_geom_torsion_site_symmetry_4
_geom_torsion_publ_flag
B12 B9 N1 C3 3.0(2) . . . . y
B9 N1 C3 O1 -179.74(16) . . . . y
